data_4124131
loop_
_publ_author_name
'Carroll, Maria E.'
'Pinter, Balazs'
'Carroll, Patrick J.'
'Mindiola, Daniel J.'

_publ_section_title
;
 Mononuclear and Terminally Bound Titanium Nitrides.
;
_journal_issue 28
_journal_name_full 'Journal of the American Chemical Society'
_journal_page_first 8884
_journal_page_last 8887
_journal_paper_doi 10.1021/jacs.5b04853
_journal_volume 137
_journal_year 2015
_chemical_formula_sum 'C110 H160 K2 N6 O2 P4 Ti2'
_chemical_formula_weight 1896.32
_space_group_IT_number 33
_symmetry_cell_setting orthorhombic
_symmetry_Int_Tables_number 33
_symmetry_space_group_name_Hall 'P 2c -2n'
_symmetry_space_group_name_H-M 'P n a 21'
_atom_sites_solution_hydrogens geom
_atom_sites_solution_primary direct
_audit_creation_method SHELXL-97
_cell_angle_alpha 90.00
_cell_angle_beta 90.00
_cell_angle_gamma 90.00
_cell_formula_units_Z 4
_cell_length_a 25.3540(6)
_cell_length_b 32.8324(8)
_cell_length_c 12.7608(3)
_cell_measurement_temperature 100(1)
_cell_volume 10622.5(4)
_computing_data_collection 'Bruker APEX2'
_computing_data_reduction 'Bruker SAINT'
_computing_structure_refinement 'SHELXL-97 (Sheldrick, 2008)'
_computing_structure_solution 'SHELXS-97 (Sheldrick, 2008)'
_diffrn_ambient_temperature 100(1)
_diffrn_measured_fraction_theta_full 0.998
_diffrn_measured_fraction_theta_max 0.998
_diffrn_measurement_device 'CCD Area Detector'
_diffrn_measurement_device_type 'Bruker APEXII'
_diffrn_measurement_method 'phi and omega scans'
_diffrn_radiation_monochromator graphite
_diffrn_radiation_source 'sealed tube'
_diffrn_radiation_type MoK\a
_diffrn_radiation_wavelength 0.71073
_diffrn_reflns_av_R_equivalents 0.0392
_diffrn_reflns_av_sigmaI/netI 0.0226
_diffrn_reflns_limit_h_max 32
_diffrn_reflns_limit_h_min -32
_diffrn_reflns_limit_k_max 42
_diffrn_reflns_limit_k_min -42
_diffrn_reflns_limit_l_max 16
_diffrn_reflns_limit_l_min -16
_diffrn_reflns_number 224560
_diffrn_reflns_theta_full 27.55
_diffrn_reflns_theta_max 27.55
_diffrn_reflns_theta_min 1.24
_exptl_absorpt_coefficient_mu 0.339
_exptl_absorpt_correction_T_max 0.7456
_exptl_absorpt_correction_T_min 0.6779
_exptl_absorpt_correction_type multi-scan
_exptl_absorpt_process_details '(SADABS; Sheldrick, 2007)'
_exptl_crystal_density_diffrn 1.186
_exptl_crystal_density_method 'not measured'
_exptl_crystal_description prism
_exptl_crystal_F_000 4080
_exptl_crystal_size_max 0.30
_exptl_crystal_size_mid 0.20
_exptl_crystal_size_min 0.18
_refine_diff_density_max 0.647
_refine_diff_density_min -0.571
_refine_diff_density_rms 0.068
_refine_ls_abs_structure_details 'Flack H D (1983), Acta Cryst. A39, 876-881'
_refine_ls_abs_structure_Flack 0.063(17)
_refine_ls_extinction_method none
_refine_ls_goodness_of_fit_ref 1.067
_refine_ls_hydrogen_treatment constr
_refine_ls_matrix_type full
_refine_ls_number_parameters 1183
_refine_ls_number_reflns 24475
_refine_ls_number_restraints 297
_refine_ls_restrained_S_all 1.079
_refine_ls_R_factor_all 0.0500
_refine_ls_R_factor_gt 0.0445
_refine_ls_shift/su_max 0.002
_refine_ls_shift/su_mean 0.000
_refine_ls_structure_factor_coef Fsqd
_refine_ls_weighting_details 'calc w=1/[\s^2^(Fo^2^)+(0.0580P)^2^+9.9071P] where P=(Fo^2^+2Fc^2^)/3'
_refine_ls_weighting_scheme calc
_refine_ls_wR_factor_gt 0.1153
_refine_ls_wR_factor_ref 0.1197
_reflns_number_gt 22701
_reflns_number_total 24475
_reflns_threshold_expression >2sigma(I)
_cod_data_source_file ja5b04853_si_004.cif
_cod_data_source_block shelxl
_cod_depositor_comments
;
The following automatic conversions were performed:
'_atom_site_symetry_multiplicity' tag replaced with
'_atom_site_symmetry_multiplicity' tag as specified in the
replacement file
'/usr/data/users/saulius/crontab/automatic-downloads/rss-feeds/ACS/lib/lists/replacement-tags.lst'.

Automatic conversion script
Id: cif_correct_tags 3376 2015-05-07 07:48:27Z andrius 

 Adding full bibliography for 4124129--4124133.cif.
;
_cod_original_sg_symbol_H-M 'P n a 21   '
_cod_database_code 4124131

loop_
_symmetry_equiv_pos_as_xyz
'x, y, z'
'-x+1/2, y+1/2, z+1/2'
'x+1/2, -y+1/2, z'
'-x, -y, z+1/2'

loop_
_atom_site_label
_atom_site_type_symbol
_atom_site_fract_x
_atom_site_fract_y
_atom_site_fract_z
_atom_site_U_iso_or_equiv
_atom_site_adp_type
_atom_site_occupancy
_atom_site_symmetry_multiplicity
_atom_site_calc_flag
_atom_site_refinement_flags
_atom_site_disorder_assembly
_atom_site_disorder_group
Ti1 Ti 0.249164(17) 0.021115(13) 0.31346(4) 0.01563(9) Uani 1 1 d . . .
Ti2 Ti 0.241617(17) 0.238885(13) 0.37578(3) 0.01532(9) Uani 1 1 d . . .
K1 K 0.16986(2) 0.128553(18) 0.34175(5) 0.02228(11) Uani 1 1 d . A .
K2 K 0.32246(2) 0.131657(19) 0.34628(5) 0.02360(11) Uani 1 1 d . . .
P1 P 0.21345(2) 0.00522(2) 0.50667(5) 0.01699(13) Uani 1 1 d . . .
P2 P 0.28508(3) 0.01920(2) 0.11517(5) 0.01708(13) Uani 1 1 d . . .
P3 P 0.27697(3) 0.24117(2) 0.57406(5) 0.01889(13) Uani 1 1 d . . .
P4 P 0.20564(2) 0.254876(19) 0.18313(5) 0.01589(12) Uani 1 1 d . . .
N1 N 0.32821(8) -0.00384(7) 0.32512(17) 0.0182(4) Uani 1 1 d . . .
N2 N 0.17051(8) -0.00365(7) 0.29082(16) 0.0172(4) Uani 1 1 d . . .
N3 N 0.31926(8) 0.26651(7) 0.36526(17) 0.0187(4) Uani 1 1 d . . .
N4 N 0.16156(8) 0.26056(7) 0.39884(16) 0.0171(4) Uani 1 1 d . . .
N5 N 0.24843(9) 0.07144(7) 0.32598(19) 0.0212(5) Uani 1 1 d . A .
N6 N 0.24412(8) 0.18826(7) 0.36074(18) 0.0209(5) Uani 1 1 d . A .
C1 C 0.36692(10) -0.00046(8) 0.2496(2) 0.0207(5) Uani 1 1 d . . .
C2 C 0.42090(11) -0.00856(10) 0.2693(2) 0.0274(6) Uani 1 1 d . . .
H2 H 0.4312 -0.0161 0.3365 0.037 Uiso 1 1 calc R . .
C3 C 0.45902(11) -0.00551(10) 0.1911(3) 0.0321(7) Uani 1 1 d . . .
H3 H 0.4939 -0.0116 0.2072 0.043 Uiso 1 1 calc R . .
C4 C 0.44626(11) 0.00638(10) 0.0896(2) 0.0310(7) Uani 1 1 d . . .
C5 C 0.39407(11) 0.01504(9) 0.0695(2) 0.0259(6) Uani 1 1 d . . .
H5 H 0.3848 0.0235 0.0024 0.034 Uiso 1 1 calc R . .
C6 C 0.35422(10) 0.01164(8) 0.1453(2) 0.0196(5) Uani 1 1 d . . .
C7 C 0.48786(12) 0.00915(13) 0.0052(3) 0.0436(9) Uani 1 1 d . . .
H7a H 0.4713 0.0081 -0.0624 0.065 Uiso 1 1 calc R . .
H7b H 0.5120 -0.0132 0.0122 0.065 Uiso 1 1 calc R . .
H7c H 0.5067 0.0344 0.0122 0.065 Uiso 1 1 calc R . .
C8 C 0.28710(11) 0.06449(8) 0.0280(2) 0.0233(5) Uani 1 1 d . . .
H8 H 0.3141 0.0596 -0.0255 0.031 Uiso 1 1 calc R . .
C9 C 0.30395(12) 0.10193(9) 0.0913(2) 0.0284(6) Uani 1 1 d . . .
H9a H 0.3047 0.1254 0.0464 0.043 Uiso 1 1 calc R . .
H9b H 0.3384 0.0975 0.1202 0.043 Uiso 1 1 calc R . .
H9c H 0.2793 0.1064 0.1472 0.043 Uiso 1 1 calc R . .
C10 C 0.23517(12) 0.07232(9) -0.0280(2) 0.0268(6) Uani 1 1 d . . .
H10a H 0.2082 0.0782 0.0227 0.040 Uiso 1 1 calc R . .
H10b H 0.2254 0.0486 -0.0676 0.040 Uiso 1 1 calc R . .
H10c H 0.2391 0.0951 -0.0745 0.040 Uiso 1 1 calc R . .
C11 C 0.26850(11) -0.02341(8) 0.0252(2) 0.0231(5) Uani 1 1 d . . .
H11 H 0.2307 -0.0214 0.0105 0.031 Uiso 1 1 calc R . .
C12 C 0.27701(12) -0.06343(9) 0.0841(3) 0.0280(6) Uani 1 1 d . . .
H12a H 0.2634 -0.0856 0.0433 0.042 Uiso 1 1 calc R . .
H12b H 0.2590 -0.0624 0.1502 0.042 Uiso 1 1 calc R . .
H12c H 0.3140 -0.0674 0.0960 0.042 Uiso 1 1 calc R . .
C13 C 0.29652(12) -0.02476(11) -0.0800(2) 0.0317(7) Uani 1 1 d . . .
H13a H 0.3339 -0.0268 -0.0689 0.048 Uiso 1 1 calc R . .
H13b H 0.2888 -0.0004 -0.1186 0.048 Uiso 1 1 calc R . .
H13c H 0.2846 -0.0480 -0.1190 0.048 Uiso 1 1 calc R . .
C14 C 0.34642(10) -0.02079(8) 0.4215(2) 0.0195(5) Uani 1 1 d . . .
C15 C 0.35108(10) -0.06313(9) 0.4335(2) 0.0219(5) Uani 1 1 d . . .
C16 C 0.36797(10) -0.07867(9) 0.5300(2) 0.0237(6) Uani 1 1 d . . .
H16 H 0.3710 -0.1067 0.5378 0.032 Uiso 1 1 calc R . .
C17 C 0.38038(11) -0.05375(9) 0.6145(2) 0.0256(6) Uani 1 1 d . . .
C18 C 0.37757(11) -0.01190(9) 0.5997(2) 0.0238(6) Uani 1 1 d . . .
H18 H 0.3863 0.0053 0.6550 0.032 Uiso 1 1 calc R . .
C19 C 0.36217(10) 0.00500(9) 0.5048(2) 0.0218(5) Uani 1 1 d . . .
C20 C 0.34013(11) -0.09104(8) 0.3427(2) 0.0247(5) Uani 1 1 d . . .
H20a H 0.3046 -0.0870 0.3188 0.037 Uiso 1 1 calc R . .
H20b H 0.3445 -0.1188 0.3646 0.037 Uiso 1 1 calc R . .
H20c H 0.3643 -0.0852 0.2867 0.037 Uiso 1 1 calc R . .
C21 C 0.39682(13) -0.07181(11) 0.7185(2) 0.0343(7) Uani 1 1 d . . .
H21a H 0.4211 -0.0537 0.7528 0.051 Uiso 1 1 calc R . .
H21b H 0.4136 -0.0976 0.7069 0.051 Uiso 1 1 calc R . .
H21c H 0.3663 -0.0756 0.7619 0.051 Uiso 1 1 calc R . .
C22 C 0.36510(12) 0.05005(9) 0.4859(2) 0.0276(6) Uani 1 1 d . . .
H22a H 0.3750 0.0636 0.5496 0.041 Uiso 1 1 calc R . .
H22b H 0.3313 0.0598 0.4633 0.041 Uiso 1 1 calc R . .
H22c H 0.3909 0.0556 0.4327 0.041 Uiso 1 1 calc R . .
C23 C 0.13204(10) -0.00741(8) 0.3666(2) 0.0183(5) Uani 1 1 d . . .
C24 C 0.07875(10) -0.01677(8) 0.3444(2) 0.0224(5) Uani 1 1 d . . .
H24 H 0.0687 -0.0203 0.2749 0.030 Uiso 1 1 calc R . .
C25 C 0.04115(11) -0.02080(10) 0.4213(2) 0.0282(6) Uani 1 1 d . . .
H25 H 0.0069 -0.0279 0.4025 0.038 Uiso 1 1 calc R . .
C26 C 0.05303(11) -0.01450(10) 0.5275(2) 0.0281(6) Uani 1 1 d . . .
C27 C 0.10492(11) -0.00492(9) 0.5509(2) 0.0236(6) Uani 1 1 d . . .
H27 H 0.1140 -0.0004 0.6206 0.031 Uiso 1 1 calc R . .
C28 C 0.14440(10) -0.00174(8) 0.4744(2) 0.0185(5) Uani 1 1 d . . .
C29 C 0.01167(13) -0.01769(13) 0.6120(3) 0.0434(9) Uani 1 1 d . . .
H29a H 0.0284 -0.0175 0.6794 0.065 Uiso 1 1 calc R . .
H29b H -0.0077 -0.0426 0.6034 0.065 Uiso 1 1 calc R . .
H29c H -0.0121 0.0050 0.6068 0.065 Uiso 1 1 calc R . .
C30 C 0.21020(11) 0.04283(8) 0.6145(2) 0.0217(5) Uani 1 1 d . . .
H30 H 0.1847 0.0327 0.6661 0.029 Uiso 1 1 calc R . .
C31 C 0.18972(12) 0.08370(9) 0.5736(2) 0.0273(6) Uani 1 1 d . . .
H31a H 0.1880 0.1029 0.6303 0.041 Uiso 1 1 calc R . .
H31b H 0.1552 0.0801 0.5442 0.041 Uiso 1 1 calc R . .
H31c H 0.2132 0.0938 0.5206 0.041 Uiso 1 1 calc R . .
C32 C 0.26305(12) 0.04815(9) 0.6704(2) 0.0282(6) Uani 1 1 d . . .
H32a H 0.2877 0.0610 0.6240 0.042 Uiso 1 1 calc R . .
H32b H 0.2764 0.0220 0.6909 0.042 Uiso 1 1 calc R . .
H32c H 0.2583 0.0648 0.7315 0.042 Uiso 1 1 calc R . .
C33 C 0.23257(10) -0.04290(8) 0.5716(2) 0.0188(5) Uani 1 1 d . . .
H33 H 0.2709 -0.0421 0.5818 0.025 Uiso 1 1 calc R . .
C34 C 0.22076(11) -0.07784(8) 0.4967(2) 0.0237(5) Uani 1 1 d . . .
H34a H 0.2344 -0.1028 0.5252 0.036 Uiso 1 1 calc R . .
H34b H 0.2371 -0.0726 0.4302 0.036 Uiso 1 1 calc R . .
H34c H 0.1833 -0.0802 0.4875 0.036 Uiso 1 1 calc R . .
C35 C 0.20728(11) -0.05131(9) 0.6791(2) 0.0242(5) Uani 1 1 d . . .
H35a H 0.1697 -0.0534 0.6713 0.036 Uiso 1 1 calc R . .
H35b H 0.2154 -0.0294 0.7262 0.036 Uiso 1 1 calc R . .
H35c H 0.2209 -0.0764 0.7069 0.036 Uiso 1 1 calc R . .
C36 C 0.15246(10) -0.01282(8) 0.1872(2) 0.0183(5) Uani 1 1 d . . .
C37 C 0.13635(10) 0.01868(8) 0.1196(2) 0.0201(5) Uani 1 1 d . . .
C38 C 0.11965(10) 0.00950(9) 0.0192(2) 0.0220(5) Uani 1 1 d . . .
H38 H 0.1100 0.0306 -0.0255 0.029 Uiso 1 1 calc R . .
C39 C 0.11683(11) -0.03018(10) -0.0168(2) 0.0253(6) Uani 1 1 d . . .
C40 C 0.13094(11) -0.06114(9) 0.0507(2) 0.0237(5) Uani 1 1 d . . .
H40 H 0.1287 -0.0880 0.0278 0.032 Uiso 1 1 calc R . .
C41 C 0.14872(10) -0.05328(8) 0.1535(2) 0.0218(5) Uani 1 1 d . . .
C42 C 0.13366(11) 0.06163(9) 0.1612(2) 0.0249(6) Uani 1 1 d . . .
H42a H 0.1201 0.0794 0.1078 0.037 Uiso 1 1 calc R . .
H42b H 0.1684 0.0704 0.1810 0.037 Uiso 1 1 calc R . .
H42c H 0.1108 0.0624 0.2212 0.037 Uiso 1 1 calc R . .
C43 C 0.09693(12) -0.03883(11) -0.1266(2) 0.0325(7) Uani 1 1 d . . .
H43a H 0.0605 -0.0312 -0.1316 0.049 Uiso 1 1 calc R . .
H43b H 0.1006 -0.0673 -0.1415 0.049 Uiso 1 1 calc R . .
H43c H 0.1172 -0.0234 -0.1763 0.049 Uiso 1 1 calc R . .
C44 C 0.16056(13) -0.08798(9) 0.2267(2) 0.0291(6) Uani 1 1 d . . .
H44a H 0.1951 -0.0845 0.2560 0.044 Uiso 1 1 calc R . .
H44b H 0.1592 -0.1132 0.1887 0.044 Uiso 1 1 calc R . .
H44c H 0.1349 -0.0884 0.2820 0.044 Uiso 1 1 calc R . .
C45 C 0.35779(11) 0.26458(8) 0.4413(2) 0.0205(5) Uani 1 1 d . . .
C46 C 0.41118(11) 0.27528(9) 0.4224(2) 0.0249(6) Uani 1 1 d . . .
H46 H 0.4208 0.2844 0.3562 0.033 Uiso 1 1 calc R . .
C47 C 0.44936(11) 0.27251(10) 0.4999(3) 0.0316(7) Uani 1 1 d . . .
H47 H 0.4838 0.2803 0.4846 0.042 Uiso 1 1 calc R . .
C48 C 0.43742(12) 0.25829(11) 0.6001(3) 0.0351(7) Uani 1 1 d . . .
C49 C 0.38571(12) 0.24805(10) 0.6202(2) 0.0297(6) Uani 1 1 d . . .
H49 H 0.3769 0.2386 0.6867 0.040 Uiso 1 1 calc R . .
C50 C 0.34584(10) 0.25128(9) 0.5444(2) 0.0222(5) Uani 1 1 d . . .
C51 C 0.47932(14) 0.25304(15) 0.6829(3) 0.0520(11) Uani 1 1 d . . .
H51a H 0.4629 0.2508 0.7505 0.078 Uiso 1 1 calc R . .
H51b H 0.5024 0.2762 0.6823 0.078 Uiso 1 1 calc R . .
H51c H 0.4993 0.2288 0.6687 0.078 Uiso 1 1 calc R . .
C52 C 0.28166(11) 0.19589(9) 0.6608(2) 0.0258(6) Uani 1 1 d . . .
H52 H 0.3085 0.2018 0.7141 0.034 Uiso 1 1 calc R . .
C53 C 0.30078(13) 0.15958(9) 0.5978(3) 0.0312(7) Uani 1 1 d . . .
H53a H 0.3027 0.1361 0.6423 0.047 Uiso 1 1 calc R . .
H53b H 0.3351 0.1653 0.5697 0.047 Uiso 1 1 calc R . .
H53c H 0.2766 0.1544 0.5413 0.047 Uiso 1 1 calc R . .
C54 C 0.22988(13) 0.18661(9) 0.7185(2) 0.0300(6) Uani 1 1 d . . .
H54a H 0.2034 0.1789 0.6685 0.045 Uiso 1 1 calc R . .
H54b H 0.2185 0.2104 0.7558 0.045 Uiso 1 1 calc R . .
H54c H 0.2354 0.1647 0.7671 0.045 Uiso 1 1 calc R . .
C55 C 0.25790(11) 0.28339(9) 0.6629(2) 0.0235(5) Uani 1 1 d . . .
H55 H 0.2205 0.2796 0.6795 0.031 Uiso 1 1 calc R . .
C56 C 0.26236(12) 0.32326(9) 0.6021(3) 0.0294(6) Uani 1 1 d . . .
H56a H 0.2457 0.3447 0.6411 0.044 Uiso 1 1 calc R . .
H56b H 0.2452 0.3204 0.5354 0.044 Uiso 1 1 calc R . .
H56c H 0.2989 0.3298 0.5915 0.044 Uiso 1 1 calc R . .
C57 C 0.28717(13) 0.28669(11) 0.7671(2) 0.0334(7) Uani 1 1 d . . .
H57a H 0.3234 0.2937 0.7543 0.050 Uiso 1 1 calc R . .
H57b H 0.2855 0.2610 0.8031 0.050 Uiso 1 1 calc R . .
H57c H 0.2710 0.3074 0.8094 0.050 Uiso 1 1 calc R . .
C58 C 0.33688(9) 0.28377(8) 0.2685(2) 0.0188(5) Uani 1 1 d . . .
C59 C 0.34000(10) 0.32631(8) 0.2572(2) 0.0214(5) Uani 1 1 d . . .
C60 C 0.35679(10) 0.34249(9) 0.1617(2) 0.0240(6) Uani 1 1 d . . .
H60 H 0.3585 0.3706 0.1538 0.032 Uiso 1 1 calc R . .
C61 C 0.37102(10) 0.31786(9) 0.0783(2) 0.0263(6) Uani 1 1 d . . .
C62 C 0.36983(10) 0.27619(9) 0.0924(2) 0.0259(6) Uani 1 1 d . . .
H62 H 0.3797 0.2593 0.0373 0.034 Uiso 1 1 calc R . .
C63 C 0.35415(10) 0.25863(8) 0.1874(2) 0.0205(5) Uani 1 1 d . . .
C64 C 0.32772(12) 0.35368(9) 0.3480(2) 0.0277(6) Uani 1 1 d . . .
H64a H 0.2940 0.3465 0.3767 0.042 Uiso 1 1 calc R . .
H64b H 0.3269 0.3815 0.3245 0.042 Uiso 1 1 calc R . .
H64c H 0.3544 0.3506 0.4008 0.042 Uiso 1 1 calc R . .
C65 C 0.38818(13) 0.33606(11) -0.0252(2) 0.0344(7) Uani 1 1 d . . .
H65a H 0.3577 0.3419 -0.0670 0.052 Uiso 1 1 calc R . .
H65b H 0.4103 0.3170 -0.0616 0.052 Uiso 1 1 calc R . .
H65c H 0.4074 0.3607 -0.0126 0.052 Uiso 1 1 calc R . .
C66 C 0.35913(11) 0.21358(9) 0.2045(2) 0.0260(6) Uani 1 1 d . . .
H66a H 0.3707 0.2008 0.1409 0.039 Uiso 1 1 calc R . .
H66b H 0.3255 0.2026 0.2246 0.039 Uiso 1 1 calc R . .
H66c H 0.3844 0.2085 0.2591 0.039 Uiso 1 1 calc R . .
C67 C 0.12308(10) 0.26252(7) 0.3227(2) 0.0171(5) Uani 1 1 d . . .
C68 C 0.06849(10) 0.26832(8) 0.3457(2) 0.0222(5) Uani 1 1 d . . .
H68 H 0.0580 0.2713 0.4151 0.030 Uiso 1 1 calc R . .
C69 C 0.03091(11) 0.26959(9) 0.2674(2) 0.0266(6) Uani 1 1 d . . .
H69 H -0.0042 0.2733 0.2858 0.035 Uiso 1 1 calc R . .
C70 C 0.04373(11) 0.26548(10) 0.1620(2) 0.0267(6) Uani 1 1 d . . .
C71 C 0.09661(11) 0.26006(8) 0.1387(2) 0.0217(5) Uani 1 1 d . . .
H71 H 0.1063 0.2570 0.0688 0.029 Uiso 1 1 calc R . .
C72 C 0.13600(10) 0.25894(8) 0.2152(2) 0.0174(5) Uani 1 1 d . . .
C73 C 0.00205(12) 0.26664(13) 0.0773(3) 0.0423(8) Uani 1 1 d . . .
H73a H -0.0146 0.2929 0.0771 0.063 Uiso 1 1 calc R . .
H73b H -0.0239 0.2460 0.0907 0.063 Uiso 1 1 calc R . .
H73c H 0.0182 0.2618 0.0104 0.063 Uiso 1 1 calc R . .
C74 C 0.20528(10) 0.21790(9) 0.0739(2) 0.0217(5) Uani 1 1 d . . .
H74 H 0.1789 0.2270 0.0228 0.029 Uiso 1 1 calc R . .
C75 C 0.18863(12) 0.17594(8) 0.1126(3) 0.0282(6) Uani 1 1 d . . .
H75a H 0.1870 0.1575 0.0544 0.042 Uiso 1 1 calc R . .
H75b H 0.1545 0.1778 0.1451 0.042 Uiso 1 1 calc R . .
H75c H 0.2139 0.1662 0.1627 0.042 Uiso 1 1 calc R . .
C76 C 0.25849(11) 0.21504(9) 0.0171(2) 0.0253(6) Uani 1 1 d . . .
H76a H 0.2841 0.2028 0.0627 0.038 Uiso 1 1 calc R . .
H76b H 0.2700 0.2419 -0.0022 0.038 Uiso 1 1 calc R . .
H76c H 0.2546 0.1987 -0.0448 0.038 Uiso 1 1 calc R . .
C77 C 0.22148(10) 0.30442(8) 0.1201(2) 0.0204(5) Uani 1 1 d . . .
H77 H 0.2597 0.3052 0.1092 0.027 Uiso 1 1 calc R . .
C78 C 0.20764(11) 0.33819(8) 0.1975(2) 0.0245(6) Uani 1 1 d . . .
H78a H 0.2192 0.3639 0.1702 0.037 Uiso 1 1 calc R . .
H78b H 0.2248 0.3330 0.2633 0.037 Uiso 1 1 calc R . .
H78c H 0.1701 0.3388 0.2079 0.037 Uiso 1 1 calc R . .
C79 C 0.19532(11) 0.31279(8) 0.0145(2) 0.0236(5) Uani 1 1 d . . .
H79a H 0.1579 0.3150 0.0239 0.035 Uiso 1 1 calc R . .
H79b H 0.2029 0.2908 -0.0328 0.035 Uiso 1 1 calc R . .
H79c H 0.2087 0.3378 -0.0139 0.035 Uiso 1 1 calc R . .
C80 C 0.14269(10) 0.26786(8) 0.5027(2) 0.0194(5) Uani 1 1 d . . .
C81 C 0.12981(10) 0.23481(8) 0.5678(2) 0.0212(5) Uani 1 1 d . . .
C82 C 0.11487(11) 0.24181(10) 0.6714(2) 0.0269(6) Uani 1 1 d . . .
H82 H 0.1076 0.2197 0.7145 0.036 Uiso 1 1 calc R . .
C83 C 0.11053(11) 0.28081(11) 0.7117(2) 0.0303(6) Uani 1 1 d . . .
C84 C 0.11974(12) 0.31343(10) 0.6440(3) 0.0312(7) Uani 1 1 d . . .
H84 H 0.1154 0.3398 0.6689 0.041 Uiso 1 1 calc R . .
C85 C 0.13508(11) 0.30777(9) 0.5407(2) 0.0247(6) Uani 1 1 d . . .
C86 C 0.12966(11) 0.19208(8) 0.5245(2) 0.0247(6) Uani 1 1 d . . .
H86a H 0.1191 0.1734 0.5784 0.037 Uiso 1 1 calc R . .
H86b H 0.1644 0.1852 0.5006 0.037 Uiso 1 1 calc R . .
H86c H 0.1054 0.1905 0.4669 0.037 Uiso 1 1 calc R . .
C87 C 0.09311(13) 0.28698(13) 0.8236(3) 0.0430(9) Uani 1 1 d . . .
H87a H 0.0555 0.2902 0.8258 0.064 Uiso 1 1 calc R . .
H87b H 0.1096 0.3110 0.8515 0.064 Uiso 1 1 calc R . .
H87c H 0.1031 0.2638 0.8648 0.064 Uiso 1 1 calc R . .
C88 C 0.14172(14) 0.34380(9) 0.4690(3) 0.0325(7) Uani 1 1 d . . .
H88a H 0.1136 0.3441 0.4186 0.049 Uiso 1 1 calc R . .
H88b H 0.1749 0.3418 0.4333 0.049 Uiso 1 1 calc R . .
H88c H 0.1408 0.3684 0.5095 0.049 Uiso 1 1 calc R . .
O1 O 0.06172(9) 0.13338(7) 0.32173(18) 0.0419(6) Uani 1 1 d DU . .
C89 C 0.03781(14) 0.16389(11) 0.2582(4) 0.0516(10) Uani 1 1 d DU A .
H89a H 0.0640 0.1844 0.2417 0.069 Uiso 1 1 calc R . .
H89b H 0.0101 0.1770 0.2983 0.069 Uiso 1 1 calc R . .
C90 C 0.0148(2) 0.14806(16) 0.1577(4) 0.0792(16) Uani 1 1 d DU . .
H90a H -0.0005 0.1702 0.1191 0.119 Uiso 1 1 calc R A .
H90b H -0.0120 0.1283 0.1732 0.119 Uiso 1 1 calc R . .
H90c H 0.0421 0.1356 0.1167 0.119 Uiso 1 1 calc R . .
C91 C 0.0182(2) 0.11101(17) 0.3631(4) 0.0358(11) Uani 0.65 1 d PDU A 1
H91a H 0.0033 0.0930 0.3106 0.048 Uiso 0.65 1 calc PR A 1
H91b H -0.0092 0.1292 0.3884 0.048 Uiso 0.65 1 calc PR A 1
C92 C 0.0424(2) 0.08716(15) 0.4518(4) 0.0367(11) Uani 0.65 1 d PDU A 1
H92a H 0.0155 0.0713 0.4858 0.055 Uiso 0.65 1 calc PR A 1
H92b H 0.0578 0.1056 0.5014 0.055 Uiso 0.65 1 calc PR A 1
H92c H 0.0691 0.0693 0.4247 0.055 Uiso 0.65 1 calc PR A 1
C91' C 0.0419(4) 0.0972(3) 0.3749(7) 0.037(2) Uani 0.35 1 d PDU A 2
H91a' H 0.0714 0.0795 0.3915 0.049 Uiso 0.35 1 calc PR A 2
H91b' H 0.0188 0.0825 0.3274 0.049 Uiso 0.35 1 calc PR A 2
C92' C 0.0118(5) 0.1065(4) 0.4751(9) 0.055(3) Uani 0.35 1 d PDU A 2
H92a' H -0.0001 0.0815 0.5062 0.082 Uiso 0.35 1 calc PR A 2
H92b' H -0.0181 0.1234 0.4592 0.082 Uiso 0.35 1 calc PR A 2
H92c' H 0.0345 0.1205 0.5233 0.082 Uiso 0.35 1 calc PR A 2
O2 O 0.42940(16) 0.13984(15) 0.3770(4) 0.0400(10) Uani 0.55 1 d PDU B 1
C94 C 0.4668(4) 0.1365(3) 0.5533(7) 0.078(3) Uani 0.55 1 d PDU B 1
H94a H 0.4798 0.1528 0.6101 0.116 Uiso 0.55 1 calc PR B 1
H94b H 0.4942 0.1187 0.5291 0.116 Uiso 0.55 1 calc PR B 1
H94c H 0.4373 0.1206 0.5769 0.116 Uiso 0.55 1 calc PR B 1
C95 C 0.4702(3) 0.1202(2) 0.3235(6) 0.0521(16) Uani 0.55 1 d PDU B 1
H95a H 0.4867 0.1002 0.3685 0.069 Uiso 0.55 1 calc PR B 1
H95b H 0.4968 0.1399 0.3025 0.069 Uiso 0.55 1 calc PR B 1
O2' O 0.43072(19) 0.12296(15) 0.3246(4) 0.0347(11) Uani 0.45 1 d PDU B 2
C94' C 0.4693(3) 0.1216(3) 0.1467(7) 0.051(2) Uani 0.45 1 d PDU B 2
H94a' H 0.4788 0.1024 0.0931 0.077 Uiso 0.45 1 calc PR B 2
H94b' H 0.5001 0.1364 0.1683 0.077 Uiso 0.45 1 calc PR B 2
H94c' H 0.4435 0.1402 0.1197 0.077 Uiso 0.45 1 calc PR B 2
C95' C 0.4735(3) 0.1371(3) 0.3879(7) 0.0477(19) Uani 0.45 1 d PDU B 2
H95a' H 0.4986 0.1523 0.3458 0.063 Uiso 0.45 1 calc PR B 2
H95b' H 0.4917 0.1144 0.4204 0.063 Uiso 0.45 1 calc PR B 2
C93 C 0.44992(17) 0.16320(14) 0.4669(4) 0.0575(11) Uani 1 1 d DU . .
H93a H 0.4796 0.1796 0.4442 0.076 Uiso 0.55 1 calc PR B 1
H93b H 0.4227 0.1815 0.4921 0.076 Uiso 0.55 1 calc PR B 1
H93a' H 0.4480 0.1912 0.4427 0.080 Uiso 0.45 1 d P C 2
H93b' H 0.4713 0.1626 0.5295 0.080 Uiso 0.45 1 d P D 2
H93c' H 0.4149 0.1542 0.4840 0.080 Uiso 0.45 1 d P E 2
C96 C 0.44828(17) 0.10071(15) 0.2326(4) 0.0653(13) Uani 1 1 d DU . .
H96a H 0.4759 0.0875 0.1940 0.098 Uiso 0.55 1 calc PR B 1
H96b H 0.4316 0.1207 0.1889 0.098 Uiso 0.55 1 calc PR B 1
H96c H 0.4227 0.0809 0.2542 0.098 Uiso 0.55 1 calc PR B 1
H96a' H 0.4747 0.0813 0.2557 0.098 Uiso 0.45 1 calc PR B 2
H96b' H 0.4184 0.0850 0.2073 0.098 Uiso 0.45 1 calc PR B 2
C97 C 0.02080(10) 0.12840(8) 0.7728(2) 0.0642(12) Uani 1 1 d GU . .
C98 C 0.05734(14) 0.09724(8) 0.7534(2) 0.0820(15) Uani 1 1 d GU . .
H98 H 0.0487 0.0765 0.7067 0.109 Uiso 1 1 calc R . .
C99 C 0.10643(13) 0.09680(11) 0.8030(3) 0.097(2) Uani 1 1 d GU . .
H99 H 0.1302 0.0759 0.7892 0.130 Uiso 1 1 calc R . .
C100 C 0.11997(10) 0.12771(12) 0.8731(3) 0.0884(18) Uani 1 1 d GU . .
H100 H 0.1526 0.1275 0.9063 0.118 Uiso 1 1 calc R . .
C101 C 0.08406(12) 0.15903(10) 0.8931(2) 0.0727(13) Uani 1 1 d GU . .
H101 H 0.0928 0.1797 0.9396 0.097 Uiso 1 1 calc R . .
C102 C 0.03503(11) 0.15929(8) 0.8432(3) 0.0684(12) Uani 1 1 d GU . .
H102 H 0.0114 0.1803 0.8570 0.091 Uiso 1 1 calc R . .
C103 C -0.03266(12) 0.12823(14) 0.7212(4) 0.149(4) Uani 1 1 d GU . .
H103a H -0.0355 0.1050 0.6758 0.223 Uiso 1 1 calc R . .
H103b H -0.0370 0.1527 0.6809 0.223 Uiso 1 1 calc R . .
H103c H -0.0596 0.1269 0.7739 0.223 Uiso 1 1 calc R . .
C104 C 0.46278(9) 0.12130(9) 0.8383(3) 0.109(3) Uani 1 1 d GU . .
C105 C 0.44076(11) 0.15804(8) 0.8733(3) 0.0815(15) Uani 1 1 d GU . .
H105 H 0.4629 0.1790 0.8951 0.108 Uiso 1 1 calc R . .
C106 C 0.38618(12) 0.16365(9) 0.8761(3) 0.0665(12) Uani 1 1 d GU . .
H106 H 0.3723 0.1882 0.8997 0.088 Uiso 1 1 calc R . .
C107 C 0.35247(9) 0.13248(11) 0.8437(3) 0.0725(12) Uani 1 1 d GU . .
H107 H 0.3161 0.1361 0.8456 0.096 Uiso 1 1 calc R . .
C108 C 0.37382(11) 0.09576(10) 0.8083(3) 0.0762(14) Uani 1 1 d GU . .
H108 H 0.3516 0.0749 0.7864 0.101 Uiso 1 1 calc R . .
C109 C 0.42843(12) 0.09034(8) 0.8057(3) 0.0816(16) Uani 1 1 d GU . .
H109 H 0.4422 0.0658 0.7819 0.109 Uiso 1 1 calc R . .
C110 C 0.52166(9) 0.11498(14) 0.8379(6) 0.179(5) Uani 1 1 d GU . .
H110a H 0.5388 0.1392 0.8625 0.269 Uiso 1 1 calc R . .
H110b H 0.5332 0.1091 0.7678 0.269 Uiso 1 1 calc R . .
H110c H 0.5305 0.0926 0.8829 0.269 Uiso 1 1 calc R . .

loop_
_atom_site_aniso_label
_atom_site_aniso_U_11
_atom_site_aniso_U_22
_atom_site_aniso_U_33
_atom_site_aniso_U_23
_atom_site_aniso_U_13
_atom_site_aniso_U_12
Ti1 0.01394(18) 0.0178(2) 0.0151(2) -0.00044(17) 0.00046(15) 0.00165(16)
Ti2 0.01442(18) 0.0169(2) 0.0147(2) 0.00184(16) -0.00072(16) -0.00184(15)
K1 0.0238(2) 0.0201(2) 0.0230(2) -0.00268(19) -0.0008(2) 0.0005(2)
K2 0.0210(2) 0.0229(2) 0.0269(3) 0.0032(2) 0.0003(2) 0.0007(2)
P1 0.0154(3) 0.0213(3) 0.0143(3) 0.0001(2) -0.0005(2) 0.0021(2)
P2 0.0155(3) 0.0205(3) 0.0152(3) 0.0011(3) 0.0003(2) 0.0029(2)
P3 0.0184(3) 0.0230(3) 0.0153(3) 0.0033(3) -0.0008(2) -0.0031(2)
P4 0.0149(3) 0.0186(3) 0.0141(3) 0.0020(2) 0.0001(2) -0.0015(2)
N1 0.0169(10) 0.0238(10) 0.0140(10) 0.0021(8) -0.0015(8) 0.0009(8)
N2 0.0170(10) 0.0215(10) 0.0131(10) -0.0037(8) 0.0009(8) 0.0030(8)
N3 0.0166(10) 0.0218(10) 0.0177(11) 0.0044(9) -0.0019(8) -0.0029(8)
N4 0.0192(10) 0.0202(10) 0.0119(10) -0.0006(8) 0.0018(8) -0.0007(8)
N5 0.0191(10) 0.0228(10) 0.0218(12) -0.0021(9) 0.0009(9) 0.0021(8)
N6 0.0211(10) 0.0201(10) 0.0214(12) -0.0006(9) -0.0008(8) -0.0004(8)
C1 0.0186(12) 0.0241(13) 0.0193(13) 0.0018(10) 0.0026(10) 0.0009(10)
C2 0.0181(13) 0.0417(16) 0.0225(14) 0.0046(12) -0.0007(11) 0.0031(11)
C3 0.0148(12) 0.0517(19) 0.0297(15) 0.0092(14) 0.0022(11) 0.0047(12)
C4 0.0194(13) 0.0496(18) 0.0240(15) 0.0043(13) 0.0062(11) 0.0013(12)
C5 0.0236(13) 0.0363(15) 0.0179(13) 0.0011(11) 0.0021(11) 0.0014(11)
C6 0.0130(11) 0.0272(13) 0.0188(12) 0.0014(10) 0.0010(9) 0.0002(9)
C7 0.0191(15) 0.082(3) 0.0297(17) 0.0078(18) 0.0088(13) 0.0037(15)
C8 0.0236(13) 0.0234(13) 0.0230(14) 0.0047(11) 0.0029(11) 0.0021(10)
C9 0.0311(15) 0.0251(13) 0.0291(16) 0.0019(12) 0.0000(12) 0.0012(11)
C10 0.0284(14) 0.0284(14) 0.0234(14) 0.0065(11) 0.0008(11) 0.0069(11)
C11 0.0238(13) 0.0258(13) 0.0198(13) -0.0041(11) -0.0017(11) 0.0070(10)
C12 0.0316(15) 0.0231(13) 0.0293(15) -0.0058(12) -0.0024(12) 0.0031(11)
C13 0.0293(15) 0.0455(18) 0.0204(14) -0.0087(13) 0.0003(12) 0.0031(13)
C14 0.0139(11) 0.0268(13) 0.0179(12) 0.0061(10) 0.0048(9) 0.0017(9)
C15 0.0147(11) 0.0304(14) 0.0206(13) 0.0015(11) 0.0032(9) 0.0030(10)
C16 0.0186(12) 0.0269(13) 0.0256(14) 0.0095(11) 0.0050(10) 0.0061(10)
C17 0.0176(12) 0.0358(15) 0.0233(14) 0.0081(12) 0.0001(10) 0.0032(11)
C18 0.0211(13) 0.0321(14) 0.0182(13) 0.0007(11) -0.0012(10) -0.0006(10)
C19 0.0127(11) 0.0285(14) 0.0243(14) 0.0013(11) 0.0006(10) 0.0010(10)
C20 0.0267(13) 0.0232(12) 0.0243(14) 0.0019(11) 0.0046(11) 0.0051(10)
C21 0.0318(15) 0.0458(18) 0.0252(15) 0.0097(13) -0.0045(12) 0.0060(13)
C22 0.0305(15) 0.0284(14) 0.0240(14) 0.0029(11) -0.0024(11) -0.0048(11)
C23 0.0185(11) 0.0194(11) 0.0169(12) -0.0030(9) 0.0010(9) 0.0030(9)
C24 0.0208(12) 0.0304(13) 0.0161(12) -0.0028(10) -0.0037(10) 0.0030(10)
C25 0.0147(12) 0.0445(17) 0.0255(14) -0.0024(13) -0.0018(11) 0.0015(11)
C26 0.0176(13) 0.0436(17) 0.0232(14) 0.0033(12) 0.0022(11) 0.0024(11)
C27 0.0199(13) 0.0376(15) 0.0133(12) 0.0013(11) 0.0018(10) 0.0077(11)
C28 0.0173(12) 0.0234(12) 0.0148(12) -0.0005(10) 0.0000(9) 0.0051(10)
C29 0.0230(15) 0.085(3) 0.0218(15) -0.0002(17) 0.0054(12) -0.0002(16)
C30 0.0293(13) 0.0215(12) 0.0142(11) -0.0019(10) 0.0000(10) 0.0006(10)
C31 0.0322(15) 0.0262(14) 0.0235(14) -0.0036(12) -0.0046(12) 0.0044(11)
C32 0.0311(14) 0.0325(15) 0.0210(14) -0.0019(12) -0.0011(11) -0.0028(12)
C33 0.0164(11) 0.0207(12) 0.0193(12) 0.0023(10) 0.0002(10) 0.0029(9)
C34 0.0247(13) 0.0220(13) 0.0245(14) -0.0007(11) -0.0008(11) 0.0052(10)
C35 0.0248(13) 0.0256(13) 0.0222(13) 0.0026(11) 0.0023(11) 0.0010(10)
C36 0.0151(11) 0.0233(12) 0.0164(12) -0.0026(10) 0.0011(9) 0.0008(9)
C37 0.0131(11) 0.0277(13) 0.0196(13) -0.0033(10) 0.0006(9) 0.0039(9)
C38 0.0171(12) 0.0323(14) 0.0167(13) 0.0005(11) -0.0005(10) 0.0050(10)
C39 0.0180(12) 0.0384(16) 0.0197(13) -0.0097(11) -0.0014(10) 0.0019(11)
C40 0.0246(13) 0.0256(13) 0.0209(14) -0.0070(11) 0.0025(10) -0.0011(10)
C41 0.0213(12) 0.0252(13) 0.0190(12) -0.0042(10) 0.0007(10) 0.0006(10)
C42 0.0225(13) 0.0276(14) 0.0247(14) -0.0003(11) -0.0020(11) 0.0058(10)
C43 0.0264(14) 0.0485(18) 0.0225(14) -0.0105(13) -0.0017(11) 0.0022(13)
C44 0.0404(16) 0.0234(13) 0.0237(14) 0.0014(11) 0.0033(12) 0.0006(12)
C45 0.0203(12) 0.0218(12) 0.0195(13) 0.0025(10) -0.0013(10) -0.0003(10)
C46 0.0221(13) 0.0325(14) 0.0201(13) 0.0046(11) -0.0018(11) -0.0050(11)
C47 0.0154(12) 0.0485(18) 0.0308(15) 0.0084(14) -0.0042(11) -0.0045(12)
C48 0.0190(14) 0.058(2) 0.0286(16) 0.0074(15) -0.0062(12) -0.0014(13)
C49 0.0250(14) 0.0443(17) 0.0200(14) 0.0094(13) -0.0043(11) -0.0026(12)
C50 0.0191(12) 0.0279(13) 0.0196(13) 0.0025(10) -0.0016(10) -0.0008(10)
C51 0.0275(16) 0.093(3) 0.0350(19) 0.017(2) -0.0129(15) -0.0038(18)
C52 0.0291(14) 0.0259(14) 0.0222(14) 0.0050(11) -0.0055(11) -0.0029(11)
C53 0.0370(16) 0.0283(14) 0.0283(16) 0.0112(12) 0.0032(13) 0.0053(12)
C54 0.0383(16) 0.0290(14) 0.0228(14) 0.0083(12) 0.0008(12) -0.0028(13)
C55 0.0232(13) 0.0252(13) 0.0221(14) -0.0012(11) 0.0020(10) -0.0065(10)
C56 0.0337(15) 0.0230(13) 0.0314(16) -0.0015(12) -0.0001(12) -0.0061(11)
C57 0.0338(16) 0.0430(18) 0.0234(15) -0.0041(13) -0.0035(12) -0.0089(13)
C58 0.0131(11) 0.0241(12) 0.0192(12) 0.0058(10) -0.0026(9) -0.0034(9)
C59 0.0179(12) 0.0246(13) 0.0215(13) 0.0036(11) -0.0040(10) -0.0058(10)
C60 0.0194(12) 0.0265(13) 0.0261(14) 0.0078(11) -0.0045(10) -0.0062(10)
C61 0.0163(12) 0.0370(15) 0.0255(14) 0.0106(12) -0.0040(10) -0.0042(11)
C62 0.0168(12) 0.0396(16) 0.0212(14) 0.0051(12) 0.0001(10) 0.0032(11)
C63 0.0129(11) 0.0288(14) 0.0199(12) 0.0062(10) -0.0013(10) -0.0013(9)
C64 0.0339(15) 0.0230(12) 0.0261(14) 0.0007(11) -0.0069(12) -0.0042(11)
C65 0.0346(16) 0.0408(18) 0.0279(16) 0.0117(13) 0.0039(12) -0.0042(14)
C66 0.0251(13) 0.0308(15) 0.0221(14) 0.0032(11) 0.0011(11) 0.0023(11)
C67 0.0179(11) 0.0149(10) 0.0187(12) -0.0008(9) 0.0002(9) -0.0018(8)
C68 0.0186(12) 0.0294(13) 0.0186(12) -0.0021(10) 0.0029(10) -0.0006(10)
C69 0.0158(12) 0.0364(15) 0.0274(14) -0.0016(12) 0.0028(10) -0.0014(11)
C70 0.0193(13) 0.0388(15) 0.0220(14) 0.0014(12) -0.0018(11) -0.0038(11)
C71 0.0222(13) 0.0257(13) 0.0171(12) 0.0007(10) 0.0001(10) -0.0033(10)
C72 0.0148(11) 0.0191(12) 0.0183(12) 0.0009(9) 0.0024(9) -0.0038(9)
C73 0.0180(14) 0.079(3) 0.0295(16) 0.0000(17) -0.0048(12) -0.0004(15)
C74 0.0168(12) 0.0296(14) 0.0187(13) -0.0015(11) -0.0004(10) 0.0024(10)
C75 0.0369(16) 0.0214(12) 0.0264(14) -0.0017(11) 0.0041(12) -0.0014(11)
C76 0.0268(14) 0.0325(15) 0.0167(13) 0.0002(11) 0.0024(11) 0.0063(11)
C77 0.0191(12) 0.0230(12) 0.0190(13) 0.0077(11) -0.0009(10) -0.0031(10)
C78 0.0281(14) 0.0213(12) 0.0241(14) 0.0027(11) 0.0003(11) -0.0045(10)
C79 0.0240(13) 0.0252(13) 0.0216(13) 0.0054(11) -0.0017(11) -0.0007(10)
C80 0.0172(11) 0.0234(13) 0.0176(12) -0.0036(10) -0.0010(10) -0.0010(9)
C81 0.0188(12) 0.0268(13) 0.0180(12) -0.0033(11) -0.0013(10) -0.0032(10)
C82 0.0203(13) 0.0397(16) 0.0206(14) 0.0005(12) 0.0033(11) -0.0044(11)
C83 0.0179(12) 0.0484(18) 0.0245(14) -0.0088(13) -0.0005(11) -0.0054(12)
C84 0.0249(14) 0.0351(16) 0.0336(16) -0.0162(13) -0.0004(12) 0.0002(12)
C85 0.0231(13) 0.0256(13) 0.0254(14) -0.0032(11) -0.0042(11) -0.0004(10)
C86 0.0279(14) 0.0248(13) 0.0212(13) 0.0009(11) 0.0027(11) -0.0056(11)
C87 0.0345(16) 0.071(2) 0.0237(16) -0.0168(16) 0.0032(13) -0.0156(16)
C88 0.0409(17) 0.0202(13) 0.0364(17) -0.0065(12) -0.0039(13) -0.0030(12)
O1 0.0345(11) 0.0492(14) 0.0418(14) -0.0141(12) 0.0097(10) -0.0201(10)
C89 0.0265(17) 0.046(2) 0.083(3) -0.015(2) -0.0036(18) 0.0083(15)
C90 0.074(3) 0.068(3) 0.096(4) -0.013(3) -0.039(3) 0.017(3)
C91 0.021(2) 0.041(3) 0.045(3) -0.001(2) 0.000(2) -0.006(2)
C92 0.040(3) 0.028(2) 0.042(3) 0.002(2) -0.002(2) -0.001(2)
C91' 0.025(5) 0.047(5) 0.039(6) -0.012(4) 0.006(4) -0.002(4)
C92' 0.053(7) 0.045(6) 0.067(7) -0.013(5) 0.028(6) -0.015(5)
O2 0.023(2) 0.046(3) 0.051(3) 0.013(2) 0.001(2) -0.0014(19)
C94 0.090(7) 0.067(5) 0.076(6) 0.020(5) -0.028(5) -0.035(5)
C95 0.036(4) 0.053(4) 0.067(5) 0.008(3) -0.006(3) -0.006(3)
O2' 0.016(2) 0.032(3) 0.056(4) 0.004(2) -0.002(2) -0.0020(19)
C94' 0.039(4) 0.043(4) 0.072(6) 0.011(4) 0.004(4) 0.008(4)
C95' 0.041(4) 0.044(4) 0.058(5) -0.008(4) -0.002(4) -0.011(3)
C93 0.046(2) 0.058(3) 0.068(3) -0.002(2) 0.0034(19) -0.0085(19)
C96 0.039(2) 0.069(3) 0.088(3) -0.028(2) 0.005(2) -0.004(2)
C97 0.064(3) 0.052(2) 0.076(3) 0.005(2) 0.005(2) 0.001(2)
C98 0.106(4) 0.072(3) 0.067(3) 0.014(3) 0.022(3) 0.015(3)
C99 0.117(4) 0.137(5) 0.039(3) 0.022(3) 0.013(3) 0.067(4)
C100 0.072(3) 0.141(5) 0.051(3) 0.025(3) 0.008(2) 0.036(3)
C101 0.076(3) 0.074(3) 0.068(3) 0.026(3) -0.012(3) -0.002(2)
C102 0.055(2) 0.066(3) 0.084(3) 0.002(2) 0.010(2) 0.002(2)
C103 0.060(3) 0.155(7) 0.231(10) -0.090(7) -0.003(5) -0.034(4)
C104 0.047(2) 0.063(3) 0.218(8) -0.014(4) -0.003(4) -0.010(2)
C105 0.078(3) 0.079(3) 0.088(4) -0.003(3) -0.010(3) -0.014(3)
C106 0.074(3) 0.074(3) 0.052(3) 0.016(2) 0.010(2) 0.014(2)
C107 0.078(3) 0.090(3) 0.049(2) 0.014(2) 0.008(3) 0.000(3)
C108 0.066(3) 0.086(3) 0.077(4) 0.016(3) -0.004(3) -0.013(3)
C109 0.068(3) 0.068(3) 0.109(5) 0.006(3) -0.010(3) 0.003(2)
C110 0.055(3) 0.096(5) 0.386(17) 0.048(8) 0.009(7) 0.011(3)

loop_
_atom_type_symbol
_atom_type_description
_atom_type_scat_dispersion_real
_atom_type_scat_dispersion_imag
_atom_type_scat_source
C C 0.0033 0.0016 'International Tables Vol C Tables 4.2.6.8 and 6.1.1.4'
H H 0.0000 0.0000 'International Tables Vol C Tables 4.2.6.8 and 6.1.1.4'
N N 0.0061 0.0033 'International Tables Vol C Tables 4.2.6.8 and 6.1.1.4'
O O 0.0106 0.0060 'International Tables Vol C Tables 4.2.6.8 and 6.1.1.4'
P P 0.1023 0.0942 'International Tables Vol C Tables 4.2.6.8 and 6.1.1.4'
K K 0.2009 0.2494 'International Tables Vol C Tables 4.2.6.8 and 6.1.1.4'
Ti Ti 0.2776 0.4457 'International Tables Vol C Tables 4.2.6.8 and 6.1.1.4'

loop_
_geom_angle_atom_site_label_1
_geom_angle_atom_site_label_2
_geom_angle_atom_site_label_3
_geom_angle
N5 Ti1 N1 112.31(10)
N5 Ti1 N2 112.02(10)
N1 Ti1 N2 135.67(8)
N5 Ti1 P1 95.83(8)
N1 Ti1 P1 100.11(6)
N2 Ti1 P1 74.88(6)
N5 Ti1 P2 96.75(8)
N1 Ti1 P2 75.11(6)
N2 Ti1 P2 100.19(6)
P1 Ti1 P2 167.42(3)
N6 Ti2 N4 112.11(9)
N6 Ti2 N3 111.91(10)
N4 Ti2 N3 135.97(8)
N6 Ti2 P4 95.88(8)
N4 Ti2 P4 75.01(6)
N3 Ti2 P4 99.81(6)
N6 Ti2 P3 97.07(8)
N4 Ti2 P3 100.09(6)
N3 Ti2 P3 75.16(6)
P4 Ti2 P3 167.05(3)
N6 K1 N5 89.80(6)
N6 K1 O1 130.75(7)
N5 K1 O1 138.97(7)
N6 K2 N5 89.95(6)
N6 K2 O2 129.89(12)
N5 K2 O2 139.38(11)
N6 K2 O2' 142.93(12)
N5 K2 O2' 126.49(12)
O2 K2 O2' 18.10(11)
C28 P1 C33 104.31(12)
C28 P1 C30 102.12(12)
C33 P1 C30 104.42(12)
C28 P1 Ti1 98.17(9)
C33 P1 Ti1 119.36(9)
C30 P1 Ti1 124.71(9)
C6 P2 C8 102.13(12)
C6 P2 C11 104.30(12)
C8 P2 C11 103.83(13)
C6 P2 Ti1 97.53(9)
C8 P2 Ti1 123.64(9)
C11 P2 Ti1 121.48(10)
C50 P3 C55 103.95(13)
C50 P3 C52 102.06(13)
C55 P3 C52 104.52(13)
C50 P3 Ti2 97.45(9)
C55 P3 Ti2 120.63(9)
C52 P3 Ti2 124.11(9)
C72 P4 C74 102.30(12)
C72 P4 C77 104.07(12)
C74 P4 C77 104.45(13)
C72 P4 Ti2 98.00(9)
C74 P4 Ti2 124.47(9)
C77 P4 Ti2 119.72(9)
C1 N1 C14 113.8(2)
C1 N1 Ti1 125.33(17)
C14 N1 Ti1 120.35(16)
C23 N2 C36 113.7(2)
C23 N2 Ti1 126.13(17)
C36 N2 Ti1 119.68(16)
C45 N3 C58 113.8(2)
C45 N3 Ti2 125.45(17)
C58 N3 Ti2 120.15(16)
C67 N4 C80 114.1(2)
C67 N4 Ti2 125.56(16)
C80 N4 Ti2 119.59(16)
Ti1 N5 K2 136.05(11)
Ti1 N5 K1 134.08(11)
K2 N5 K1 89.85(7)
Ti2 N6 K2 135.40(11)
Ti2 N6 K1 134.20(11)
K2 N6 K1 90.39(7)
N1 C1 C2 123.2(2)
N1 C1 C6 120.9(2)
C2 C1 C6 115.9(2)
C3 C2 C1 122.0(3)
C4 C3 C2 121.7(3)
C5 C4 C3 117.1(3)
C5 C4 C7 121.7(3)
C3 C4 C7 121.2(3)
C4 C5 C6 123.1(3)
C5 C6 C1 120.2(2)
C5 C6 P2 122.6(2)
C1 C6 P2 117.06(19)
C10 C8 C9 110.7(2)
C10 C8 P2 113.14(19)
C9 C8 P2 109.5(2)
C13 C11 C12 110.1(2)
C13 C11 P2 117.5(2)
C12 C11 P2 108.1(2)
C15 C14 C19 119.1(2)
C15 C14 N1 120.5(2)
C19 C14 N1 120.3(2)
C16 C15 C14 118.9(3)
C16 C15 C20 120.8(3)
C14 C15 C20 120.2(2)
C17 C16 C15 122.5(3)
C18 C17 C16 117.7(3)
C18 C17 C21 121.4(3)
C16 C17 C21 120.8(3)
C17 C18 C19 121.9(3)
C18 C19 C14 119.7(3)
C18 C19 C22 121.3(3)
C14 C19 C22 118.9(3)
N2 C23 C24 123.7(2)
N2 C23 C28 120.7(2)
C24 C23 C28 115.6(2)
C25 C24 C23 122.8(3)
C24 C25 C26 121.7(3)
C27 C26 C25 116.5(3)
C27 C26 C29 121.5(3)
C25 C26 C29 122.1(3)
C26 C27 C28 123.0(3)
C27 C28 C23 120.4(2)
C27 C28 P1 122.7(2)
C23 C28 P1 116.65(19)
C32 C30 C31 110.9(2)
C32 C30 P1 112.61(19)
C31 C30 P1 110.29(19)
C34 C33 C35 110.0(2)
C34 C33 P1 108.15(18)
C35 C33 P1 116.32(18)
C41 C36 C37 119.3(2)
C41 C36 N2 120.4(2)
C37 C36 N2 120.3(2)
C38 C37 C36 119.8(2)
C38 C37 C42 121.1(3)
C36 C37 C42 119.0(2)
C39 C38 C37 121.9(3)
C40 C39 C38 118.2(3)
C40 C39 C43 121.7(3)
C38 C39 C43 120.0(3)
C39 C40 C41 121.9(3)
C36 C41 C40 118.8(3)
C36 C41 C44 121.0(2)
C40 C41 C44 120.2(2)
N3 C45 C46 123.1(2)
N3 C45 C50 121.0(2)
C46 C45 C50 115.9(2)
C47 C46 C45 121.9(3)
C46 C47 C48 121.6(3)
C49 C48 C47 117.3(3)
C49 C48 C51 120.8(3)
C47 C48 C51 121.9(3)
C48 C49 C50 122.6(3)
C49 C50 C45 120.6(3)
C49 C50 P3 122.3(2)
C45 C50 P3 117.0(2)
C53 C52 C54 111.8(2)
C53 C52 P3 109.4(2)
C54 C52 P3 112.9(2)
C56 C55 C57 110.2(2)
C56 C55 P3 108.1(2)
C57 C55 P3 117.3(2)
C63 C58 C59 119.6(2)
C63 C58 N3 120.3(2)
C59 C58 N3 120.0(2)
C60 C59 C58 119.0(3)
C60 C59 C64 120.7(2)
C58 C59 C64 120.3(2)
C61 C60 C59 121.9(3)
C62 C61 C60 118.2(3)
C62 C61 C65 120.8(3)
C60 C61 C65 121.0(3)
C61 C62 C63 121.8(3)
C58 C63 C62 119.2(3)
C58 C63 C66 120.1(2)
C62 C63 C66 120.6(3)
N4 C67 C72 121.0(2)
N4 C67 C68 123.2(2)
C72 C67 C68 115.8(2)
C69 C68 C67 121.6(3)
C68 C69 C70 122.4(3)
C71 C70 C69 116.6(3)
C71 C70 C73 121.7(3)
C69 C70 C73 121.7(3)
C70 C71 C72 123.0(3)
C71 C72 C67 120.6(2)
C71 C72 P4 122.7(2)
C67 C72 P4 116.67(19)
C75 C74 C76 110.0(2)
C75 C74 P4 110.5(2)
C76 C74 P4 113.09(19)
C78 C77 C79 109.9(2)
C78 C77 P4 107.82(18)
C79 C77 P4 116.45(19)
C81 C80 C85 118.8(2)
C81 C80 N4 119.8(2)
C85 C80 N4 121.4(2)
C82 C81 C80 119.8(3)
C82 C81 C86 120.0(3)
C80 C81 C86 120.1(2)
C83 C82 C81 121.8(3)
C82 C83 C84 117.7(3)
C82 C83 C87 120.0(3)
C84 C83 C87 122.2(3)
C85 C84 C83 122.2(3)
C84 C85 C80 119.3(3)
C84 C85 C88 120.3(3)
C80 C85 C88 120.4(3)
C89 O1 C91 104.1(3)
C89 O1 C91' 133.7(5)
C91 O1 C91' 30.8(4)
C89 O1 K1 121.09(19)
C91 O1 K1 134.8(3)
C91' O1 K1 104.7(5)
O1 C89 C90 114.1(3)
O1 C91 C92 103.4(4)
O1 C91' C92' 113.6(7)
C95 O2 C93 111.0(4)
C95 O2 K2 127.9(4)
C93 O2 K2 120.6(3)
O2 C95 C96 108.3(5)
C95' O2' C96 112.8(5)
C95' O2' K2 131.4(4)
C96 O2' K2 115.8(3)
O2' C95' C93 105.7(5)
C95' C93 C94 92.8(6)
C95' C93 O2 45.5(4)
C94 C93 O2 112.0(5)
C94' C96 C95 105.4(6)
C94' C96 O2' 120.3(5)
C95 C96 O2' 40.7(3)
C102 C97 C98 118.1
C102 C97 C103 120.9
C98 C97 C103 120.9
C99 C98 C97 121.1
C98 C99 C100 120.1
C99 C100 C101 119.4
C102 C101 C100 120.1
C101 C102 C97 121.1
C109 C104 C105 118.1
C109 C104 C110 120.9
C105 C104 C110 120.9
C106 C105 C104 121.1
C105 C106 C107 120.1
C108 C107 C106 119.4
C109 C108 C107 120.1
C108 C109 C104 121.1

loop_
_geom_bond_atom_site_label_1
_geom_bond_atom_site_label_2
_geom_bond_distance
Ti1 N5 1.660(2)
Ti1 N1 2.170(2)
Ti1 N2 2.173(2)
Ti1 P1 2.6779(8)
Ti1 P2 2.6900(8)
Ti2 N6 1.674(2)
Ti2 N4 2.171(2)
Ti2 N3 2.172(2)
Ti2 P4 2.6742(8)
Ti2 P3 2.6853(8)
K1 N6 2.729(2)
K1 N5 2.743(2)
K1 O1 2.758(2)
K2 N6 2.726(2)
K2 N5 2.738(2)
K2 O2 2.753(4)
K2 O2' 2.774(5)
P1 C28 1.813(3)
P1 C33 1.848(3)
P1 C30 1.851(3)
P2 C6 1.812(3)
P2 C8 1.858(3)
P2 C11 1.858(3)
P3 C50 1.817(3)
P3 C55 1.855(3)
P3 C52 1.858(3)
P4 C72 1.817(3)
P4 C74 1.849(3)
P4 C77 1.859(3)
N1 C1 1.380(3)
N1 C14 1.427(3)
N2 C23 1.379(3)
N2 C36 1.431(3)
N3 C45 1.378(3)
N3 C58 1.430(3)
N4 C67 1.378(3)
N4 C80 1.429(3)
C1 C2 1.417(4)
C1 C6 1.425(4)
C2 C3 1.393(4)
C3 C4 1.392(4)
C4 C5 1.377(4)
C4 C7 1.510(4)
C5 C6 1.404(4)
C8 C10 1.520(4)
C8 C9 1.532(4)
C11 C13 1.520(4)
C11 C12 1.529(4)
C14 C15 1.403(4)
C14 C19 1.416(4)
C15 C16 1.399(4)
C15 C20 1.504(4)
C16 C17 1.390(4)
C17 C18 1.389(4)
C17 C21 1.512(4)
C18 C19 1.389(4)
C19 C22 1.500(4)
C23 C24 1.414(3)
C23 C28 1.424(4)
C24 C25 1.374(4)
C25 C26 1.403(4)
C26 C27 1.385(4)
C26 C29 1.508(4)
C27 C28 1.402(4)
C30 C32 1.528(4)
C30 C31 1.530(4)
C33 C34 1.522(4)
C33 C35 1.540(4)
C36 C41 1.399(4)
C36 C37 1.408(4)
C37 C38 1.383(4)
C37 C42 1.508(4)
C38 C39 1.383(4)
C39 C40 1.380(4)
C39 C43 1.516(4)
C40 C41 1.411(4)
C41 C44 1.503(4)
C45 C46 1.419(4)
C45 C50 1.420(4)
C46 C47 1.386(4)
C47 C48 1.395(5)
C48 C49 1.377(4)
C48 C51 1.508(4)
C49 C50 1.403(4)
C52 C53 1.518(4)
C52 C54 1.535(4)
C55 C56 1.526(4)
C55 C57 1.527(4)
C58 C63 1.395(4)
C58 C59 1.406(4)
C59 C60 1.396(4)
C59 C64 1.499(4)
C60 C61 1.384(4)
C61 C62 1.380(4)
C61 C65 1.513(4)
C62 C63 1.400(4)
C63 C66 1.500(4)
C67 C72 1.416(4)
C67 C68 1.428(3)
C68 C69 1.382(4)
C69 C70 1.389(4)
C70 C71 1.385(4)
C70 C73 1.512(4)
C71 C72 1.397(4)
C74 C75 1.523(4)
C74 C76 1.534(4)
C77 C78 1.526(4)
C77 C79 1.527(4)
C80 C81 1.405(4)
C80 C85 1.411(4)
C81 C82 1.394(4)
C81 C86 1.508(4)
C82 C83 1.385(4)
C83 C84 1.396(5)
C83 C87 1.508(4)
C84 C85 1.386(4)
C85 C88 1.505(4)
O1 C89 1.424(4)
O1 C91 1.426(5)
O1 C91' 1.457(7)
C89 C90 1.502(5)
C91 C92 1.507(6)
C91' C92' 1.521(8)
O2 C95 1.397(7)
O2 C93 1.475(6)
C94 C93 1.471(7)
C95 C96 1.437(7)
O2' C95' 1.431(7)
O2' C96 1.452(6)
C94' C96 1.399(7)
C95' C93 1.452(7)
C97 C102 1.4022
C97 C98 1.4022
C97 C103 1.5072
C98 C99 1.3964
C99 C100 1.3965
C100 C101 1.3965
C101 C102 1.3963
C104 C109 1.4022
C104 C105 1.4022
C104 C110 1.5071
C105 C106 1.3963
C106 C107 1.3965
C107 C108 1.3965
C108 C109 1.3964
